data_4319412
loop_
_publ_author_name
'Rodolphe Cl\'erac'
'F. Albert Cotton'
'Lee M. Daniels'
'Kim R. Dunbar'
'Carlos A. Murillo'
'Xiaoping Wang'

_publ_section_title
;
 Tuning the Metal-Metal Bonds in the Linear Tricobalt Compound
 Co3(dpa)4Cl2: Bond-Stretch and Spin-State Isomers
;
_journal_name_full 'Inorganic Chemistry'
_journal_page_first 1256
_journal_page_last 1264
_journal_paper_doi 10.1021/ic001068i
_journal_volume 40
_journal_year 2001
_chemical_compound_source synthesis
_chemical_formula_structural Co3(dpa)4Cl2.C6H12
_chemical_formula_sum 'C46 H44 Cl2 Co3 N12'
_chemical_formula_weight 1012.62
_chemical_name_systematic
; 
 ? 
;
_space_group_IT_number 56
_symmetry_cell_setting orthorhombic
_symmetry_space_group_name_Hall '-P 2ab 2ac'
_symmetry_space_group_name_H-M 'P c c n'
_atom_sites_solution_hydrogens geom
_atom_sites_solution_primary direct
_atom_sites_solution_secondary difmap
_audit_creation_method SHELXL
_cell_angle_alpha 90.00
_cell_angle_beta 90.00
_cell_angle_gamma 90.00
_cell_formula_units_Z 4
_cell_length_a 12.9685(8)
_cell_length_b 14.2468(9)
_cell_length_c 23.7039(14)
_cell_measurement_reflns_used 5977
_cell_measurement_temperature 213(2)
_cell_measurement_theta_max 27.506
_cell_measurement_theta_min 2.236
_cell_volume 4379.5(5)
_computing_cell_refinement SAINT
_computing_data_collection SMART
_computing_data_reduction SAINT
_computing_structure_refinement 'SHELXL-93 (Sheldrick, 1993)'
_computing_structure_solution 'SHELXS-86 (Sheldrick, 1990)'
_diffrn_ambient_temperature 213(2)
_diffrn_measurement_device 'Bruker SMART 1000'
_diffrn_measurement_method '\w scans'
_diffrn_radiation_monochromator graphite
_diffrn_radiation_source 'normal-focus sealed tube'
_diffrn_radiation_type MoK\a
_diffrn_radiation_wavelength 0.71073
_diffrn_reflns_av_R_equivalents 0.0321
_diffrn_reflns_av_sigmaI/netI 0.0204
_diffrn_reflns_limit_h_max 16
_diffrn_reflns_limit_h_min -16
_diffrn_reflns_limit_k_max 14
_diffrn_reflns_limit_k_min -18
_diffrn_reflns_limit_l_max 30
_diffrn_reflns_limit_l_min -29
_diffrn_reflns_number 26390
_diffrn_reflns_theta_max 27.51
_diffrn_reflns_theta_min 1.72
_exptl_absorpt_coefficient_mu 1.295
_exptl_absorpt_correction_T_max 0.7244
_exptl_absorpt_correction_T_min 0.6138
_exptl_absorpt_correction_type multi-scan
_exptl_crystal_colour brown
_exptl_crystal_density_diffrn 1.536
_exptl_crystal_density_meas ?
_exptl_crystal_description block
_exptl_crystal_F_000 2076
_exptl_crystal_size_max 0.38
_exptl_crystal_size_mid 0.36
_exptl_crystal_size_min 0.27
_refine_diff_density_max 1.063
_refine_diff_density_min -0.384
_refine_diff_density_rms 0.094
_refine_ls_extinction_method none
_refine_ls_goodness_of_fit_all 1.206
_refine_ls_goodness_of_fit_obs 1.273
_refine_ls_hydrogen_treatment noref
_refine_ls_matrix_type full
_refine_ls_number_parameters 282
_refine_ls_number_reflns 5020
_refine_ls_number_restraints 17
_refine_ls_restrained_S_all 1.206
_refine_ls_restrained_S_obs 1.273
_refine_ls_R_factor_all 0.0620
_refine_ls_R_factor_obs 0.0545
_refine_ls_shift/esd_max 0.000
_refine_ls_shift/esd_mean 0.000
_refine_ls_structure_factor_coef Fsqd
_refine_ls_weighting_details 'w=1/[\s^2^(Fo^2^)+(0.0489P)^2^+13.9878P] where P=(Fo^2^+2Fc^2^)/3'
_refine_ls_weighting_scheme calc
_refine_ls_wR_factor_all 0.1536
_refine_ls_wR_factor_obs 0.1493
_reflns_number_observed 4291
_reflns_number_total 5020
_reflns_observed_criterion >2sigma(I)
_cod_data_source_file ic001068i_15.cif
_cod_data_source_block s1.C6H12at213K
_cod_depositor_comments
;
The following automatic conversions were performed:

'_exptl_crystal_density_meas' value 'not measured' was changed to '?'
- the value is perceived as not measured.

Automatic conversion script
Id: cif_fix_values 3008 2015-01-20 13:52:24Z robertas 

The following automatic conversions were performed:

'_refine_ls_weighting_scheme' value 'calc
w=1/[\s^2^(Fo^2^)+(0.0489P)^2^+13.9878P] where P=(Fo^2^+2Fc^2^)/3'
was changed to 'calc'. New tag '_refine_ls_weighting_details' was
created. The value of the new tag was set to
'w=1/[\s^2^(Fo^2^)+(0.0489P)^2^+13.9878P] where P=(Fo^2^+2Fc^2^)/3'.

Automatic conversion script
Id: cif_fix_values 3143 2015-03-26 13:38:13Z robertas 
;
_cod_database_code 4319412

loop_
_symmetry_equiv_pos_as_xyz
'x, y, z'
'-x+1/2, -y+1/2, z'
'-x, y+1/2, -z+1/2'
'x+1/2, -y, -z+1/2'
'-x, -y, -z'
'x-1/2, y-1/2, -z'
'x, -y-1/2, z-1/2'
'-x-1/2, y, z-1/2'

loop_
_atom_site_aniso_label
_atom_site_aniso_U_11
_atom_site_aniso_U_22
_atom_site_aniso_U_33
_atom_site_aniso_U_23
_atom_site_aniso_U_13
_atom_site_aniso_U_12
Co1 0.0290(3) 0.0256(3) 0.0236(3) -0.0019(2) -0.0009(2) 0.0006(2)
Co2 0.0245(3) 0.0221(3) 0.0205(3) 0.000 0.000 0.0010(3)
Cl1 0.0319(5) 0.0417(6) 0.0354(5) -0.0030(4) -0.0016(4) -0.0075(4)
N1 0.031(2) 0.026(2) 0.0264(15) -0.0009(13) -0.0021(13) 0.0021(13)
N2 0.031(2) 0.024(2) 0.0246(15) -0.0022(12) 0.0035(13) 0.0009(12)
N3 0.032(2) 0.025(2) 0.028(2) -0.0001(12) 0.0025(13) -0.0008(13)
N4 0.029(2) 0.027(2) 0.028(2) -0.0009(13) 0.0013(13) -0.0012(13)
N5 0.027(2) 0.029(2) 0.0268(15) 0.0044(13) 0.0006(13) 0.0022(13)
N6 0.029(2) 0.032(2) 0.030(2) -0.0027(14) 0.0011(13) 0.0026(14)
C1 0.031(2) 0.026(2) 0.028(2) -0.0016(15) -0.0047(15) 0.0022(15)
C2 0.051(3) 0.033(2) 0.031(2) 0.006(2) -0.011(2) -0.006(2)
C3 0.068(3) 0.045(3) 0.029(2) 0.005(2) -0.016(2) -0.007(2)
C4 0.062(3) 0.041(2) 0.034(2) -0.003(2) -0.016(2) -0.008(2)
C5 0.041(2) 0.032(2) 0.034(2) -0.001(2) -0.007(2) -0.003(2)
C6 0.030(2) 0.025(2) 0.027(2) 0.0005(14) 0.0023(15) 0.0017(15)
C7 0.045(3) 0.028(2) 0.045(2) -0.003(2) 0.014(2) 0.001(2)
C8 0.056(3) 0.029(2) 0.062(3) -0.010(2) 0.019(3) 0.002(2)
C9 0.057(3) 0.025(2) 0.066(3) -0.004(2) 0.013(3) -0.007(2)
C10 0.042(2) 0.029(2) 0.044(2) 0.001(2) 0.013(2) -0.005(2)
C11 0.033(2) 0.037(2) 0.035(2) -0.005(2) 0.005(2) -0.009(2)
C12 0.052(3) 0.047(3) 0.032(2) -0.003(2) 0.015(2) -0.013(2)
C13 0.059(3) 0.052(3) 0.029(2) 0.012(2) 0.002(2) 0.000(2)
C14 0.041(2) 0.054(3) 0.031(2) 0.013(2) -0.003(2) -0.001(2)
C15 0.033(2) 0.028(2) 0.028(2) 0.0048(15) 0.000(2) -0.002(2)
C16 0.027(2) 0.032(2) 0.029(2) -0.002(2) 0.0034(15) 0.003(2)
C17 0.038(2) 0.038(2) 0.052(3) -0.016(2) 0.003(2) 0.003(2)
C18 0.044(3) 0.045(3) 0.071(3) -0.017(3) 0.005(3) 0.018(2)
C19 0.031(2) 0.056(3) 0.070(3) -0.010(3) -0.003(2) 0.010(2)
C20 0.030(2) 0.046(3) 0.046(2) -0.006(2) -0.003(2) 0.003(2)

loop_
_atom_site_label
_atom_site_type_symbol
_atom_site_fract_x
_atom_site_fract_y
_atom_site_fract_z
_atom_site_U_iso_or_equiv
_atom_site_thermal_displace_type
_atom_site_occupancy
_atom_site_calc_flag
_atom_site_refinement_flags
_atom_site_disorder_group
Co1 Co -0.09161(4) 0.82728(4) 0.14833(2) 0.0261(2) Uani 1 d . .
Co2 Co -0.2500 0.7500 0.15043(3) 0.0224(2) Uani 1 d S .
Cl1 Cl 0.07470(8) 0.90654(8) 0.14454(4) 0.0364(2) Uani 1 d . .
N1 N -0.0802(3) 0.7803(2) 0.22773(13) 0.0278(7) Uani 1 d . .
N2 N -0.2989(3) 0.8334(2) 0.20715(13) 0.0264(6) Uani 1 d . .
N3 N -0.1698(3) 0.9357(2) 0.18023(13) 0.0282(7) Uani 1 d . .
N4 N -0.1325(3) 0.8637(2) 0.06941(13) 0.0281(7) Uani 1 d . .
N5 N -0.3009(3) 0.8329(2) 0.09401(13) 0.0275(7) Uani 1 d . .
N6 N -0.0346(3) 0.7050(2) 0.12220(14) 0.0301(7) Uani 1 d . .
C1 C -0.1358(3) 0.7046(3) 0.2463(2) 0.0284(8) Uani 1 d . .
C2 C -0.1313(4) 0.6782(3) 0.3036(2) 0.0384(10) Uani 1 d . .
H2A H -0.1691(4) 0.6261(3) 0.3165(2) 0.046 Uiso 1 calc R .
C3 C -0.0717(4) 0.7287(3) 0.3404(2) 0.0475(12) Uani 1 d . .
H3A H -0.0677(4) 0.7108(3) 0.3785(2) 0.057 Uiso 1 calc R .
C4 C -0.0169(4) 0.8065(3) 0.3214(2) 0.0460(11) Uani 1 d . .
H4A H 0.0239(4) 0.8421(3) 0.3462(2) 0.055 Uiso 1 calc R .
C5 C -0.0244(3) 0.8298(3) 0.2652(2) 0.0359(9) Uani 1 d . .
H5A H 0.0113(3) 0.8831(3) 0.2523(2) 0.043 Uiso 1 calc R .
C6 C -0.2595(3) 0.9225(3) 0.2093(2) 0.0273(7) Uani 1 d . .
C7 C -0.3067(4) 0.9983(3) 0.2369(2) 0.0395(10) Uani 1 d . .
H7A H -0.3692(4) 0.9893(3) 0.2563(2) 0.047 Uiso 1 calc R .
C8 C -0.2621(4) 1.0852(3) 0.2358(2) 0.0490(12) Uani 1 d . .
H8A H -0.2926(4) 1.1354(3) 0.2553(2) 0.059 Uiso 1 calc R .
C9 C -0.1717(4) 1.0990(3) 0.2056(2) 0.0492(12) Uani 1 d . .
H9A H -0.1399(4) 1.1583(3) 0.2042(2) 0.059 Uiso 1 calc R .
C10 C -0.1303(4) 1.0234(3) 0.1780(2) 0.0385(10) Uani 1 d . .
H10A H -0.0708(4) 1.0332(3) 0.1561(2) 0.046 Uiso 1 calc R .
C11 C -0.0613(3) 0.8853(3) 0.0302(2) 0.0348(9) Uani 1 d . .
H11A H 0.0087(3) 0.8817(3) 0.0403(2) 0.042 Uiso 1 calc R .
C12 C -0.0860(4) 0.9123(3) -0.0240(2) 0.0435(11) Uani 1 d . .
H12A H -0.0341(4) 0.9289(3) -0.0498(2) 0.052 Uiso 1 calc R .
C13 C -0.1882(4) 0.9147(4) -0.0396(2) 0.0466(11) Uani 1 d . .
H13A H -0.2070(4) 0.9333(4) -0.0762(2) 0.056 Uiso 1 calc R .
C14 C -0.2628(4) 0.8895(3) -0.0012(2) 0.0417(10) Uani 1 d . .
H14A H -0.3327(4) 0.8889(3) -0.0117(2) 0.050 Uiso 1 calc R .
C15 C -0.2334(3) 0.8648(3) 0.0541(2) 0.0296(8) Uani 1 d . .
C16 C -0.0978(3) 0.6422(3) 0.0963(2) 0.0297(8) Uani 1 d . .
C17 C -0.0576(4) 0.5543(3) 0.0791(2) 0.0425(10) Uani 1 d . .
H17A H -0.0997(4) 0.5115(3) 0.0597(2) 0.051 Uiso 1 calc R .
C18 C 0.0424(4) 0.5320(4) 0.0909(2) 0.0535(13) Uani 1 d . .
H18A H 0.0689(4) 0.4735(4) 0.0798(2) 0.064 Uiso 1 calc R .
C19 C 0.1056(4) 0.5955(4) 0.1192(2) 0.0523(13) Uani 1 d . .
H19A H 0.1743(4) 0.5804(4) 0.1280(2) 0.063 Uiso 1 calc R .
C20 C 0.0642(3) 0.6803(3) 0.1336(2) 0.0404(10) Uani 1 d . .
H20A H 0.1065(3) 0.7239(3) 0.1525(2) 0.049 Uiso 1 calc R .
C1S C 0.2270(25) 0.8270(19) 0.4250(9) 0.185(12) Uiso 0.50 d PD .
C2S C 0.1575(20) 0.7299(14) 0.4229(10) 0.162(10) Uiso 0.50 d PD .
C3S C 0.2181(12) 0.6486(12) 0.4596(8) 0.097(5) Uiso 0.50 d PD .
C4S C 0.3377(12) 0.6873(14) 0.4660(9) 0.108(6) Uiso 0.50 d PD .
C5S C 0.3108(18) 0.7701(15) 0.5124(11) 0.188(12) Uiso 0.50 d PD .
C6S C 0.2173(17) 0.8424(14) 0.4937(8) 0.113(6) Uiso 0.50 d PD .

loop_
_atom_type_symbol
_atom_type_description
_atom_type_scat_dispersion_real
_atom_type_scat_dispersion_imag
_atom_type_scat_source
C C 0.0033 0.0016 'International Tables Vol C Tables 4.2.6.8 and 6.1.1.4'
H H 0.0000 0.0000 'International Tables Vol C Tables 4.2.6.8 and 6.1.1.4'
N N 0.0061 0.0033 'International Tables Vol C Tables 4.2.6.8 and 6.1.1.4'
Cl Cl 0.1484 0.1585 'International Tables Vol C Tables 4.2.6.8 and 6.1.1.4'
Co Co 0.3494 0.9721 'International Tables Vol C Tables 4.2.6.8 and 6.1.1.4'

loop_
_geom_angle_atom_site_label_1
_geom_angle_atom_site_label_2
_geom_angle_atom_site_label_3
_geom_angle
_geom_angle_site_symmetry_1
_geom_angle_site_symmetry_3
_geom_angle_publ_flag
Co1 Co2 Co1 177.56(4) 2_465 . y
Co2 Co1 Cl1 178.95(4) . . y
N1 Co1 N3 86.60(13) . . y
N1 Co1 N4 168.26(14) . . y
N1 Co1 N6 88.41(13) . . y
N3 Co1 N4 91.09(13) . . y
N3 Co1 N6 169.51(14) . . y
N4 Co1 N6 91.94(13) . . y
N2 Co2 N2 90.1(2) . 2_465 y
N5 Co2 N2 89.63(14) . . y
N5 Co2 N2 179.14(14) 2_465 . y
N5 Co2 N5 90.7(2) . 2_465 y
N1 Co1 Cl1 97.13(10) . . y
N3 Co1 Cl1 96.02(10) . . y
N4 Co1 Cl1 94.55(10) . . y
N6 Co1 Cl1 93.76(10) . . y
N5 Co2 N2 179.14(14) . 2_465 ?
N5 Co2 N2 89.63(14) 2_465 2_465 ?
N6 Co1 Co2 85.44(10) . . ?
N3 Co1 Co2 84.83(10) . . ?
N1 Co1 Co2 83.53(10) . . ?
N4 Co1 Co2 84.80(10) . . ?
N5 Co2 Co1 88.42(10) . 2_465 ?
N5 Co2 Co1 89.87(10) 2_465 2_465 ?
N2 Co2 Co1 90.94(10) . 2_465 ?
N2 Co2 Co1 90.78(10) 2_465 2_465 ?
N5 Co2 Co1 89.87(10) . . ?
N5 Co2 Co1 88.42(10) 2_465 . ?
N2 Co2 Co1 90.78(10) . . ?
N2 Co2 Co1 90.95(10) 2_465 . ?
C5 N1 C1 118.9(3) . . ?
C5 N1 Co1 119.0(3) . . ?
C1 N1 Co1 121.8(3) . . ?
C1 N2 C6 124.9(3) 2_465 . ?
C1 N2 Co2 116.0(3) 2_465 . ?
C6 N2 Co2 118.7(2) . . ?
C10 N3 C6 118.1(3) . . ?
C10 N3 Co1 120.5(3) . . ?
C6 N3 Co1 121.1(3) . . ?
C11 N4 C15 118.3(3) . . ?
C11 N4 Co1 121.3(3) . . ?
C15 N4 Co1 120.3(3) . . ?
C16 N5 C15 124.0(3) 2_465 . ?
C16 N5 Co2 118.0(3) 2_465 . ?
C15 N5 Co2 118.1(3) . . ?
C20 N6 C16 119.2(4) . . ?
C20 N6 Co1 121.0(3) . . ?
C16 N6 Co1 119.5(3) . . ?
N2 C1 N1 114.8(3) 2_465 . ?
N2 C1 C2 124.9(4) 2_465 . ?
N1 C1 C2 119.9(4) . . ?
C3 C2 C1 119.7(4) . . ?
C2 C3 C4 120.0(4) . . ?
C5 C4 C3 118.0(4) . . ?
N1 C5 C4 123.4(4) . . ?
N3 C6 N2 115.3(3) . . ?
N3 C6 C7 120.1(4) . . ?
N2 C6 C7 124.6(4) . . ?
C8 C7 C6 120.2(4) . . ?
C7 C8 C9 119.8(4) . . ?
C10 C9 C8 117.7(4) . . ?
N3 C10 C9 124.0(4) . . ?
N4 C11 C12 123.2(4) . . ?
C13 C12 C11 118.7(4) . . ?
C14 C13 C12 119.6(4) . . ?
C13 C14 C15 119.3(4) . . ?
N4 C15 N5 115.4(3) . . ?
N4 C15 C14 120.8(4) . . ?
N5 C15 C14 123.5(4) . . ?
N6 C16 N5 115.3(3) . 2_465 ?
N6 C16 C17 119.3(4) . . ?
N5 C16 C17 125.1(4) 2_465 . ?
C18 C17 C16 119.8(4) . . ?
C17 C18 C19 120.4(5) . . ?
C20 C19 C18 117.7(4) . . ?
N6 C20 C19 123.4(4) . . ?
C3S C1S C4S 85.0(13) 2_565 2_565 ?
C3S C1S C6S 45.3(11) 2_565 . ?
C4S C1S C6S 39.9(10) 2_565 . ?
C3S C1S C2S 128.2(21) 2_565 . ?
C4S C1S C2S 62.5(16) 2_565 . ?
C6S C1S C2S 95.7(14) . . ?
C3S C1S C2S 67.5(19) 2_565 2_565 ?
C4S C1S C2S 120.9(22) 2_565 2_565 ?
C6S C1S C2S 99.1(18) . 2_565 ?
C2S C1S C2S 94.6(23) . 2_565 ?
C4S C2S C3S 99.6(15) 2_565 . ?
C4S C2S C1S 47.6(11) 2_565 . ?
C3S C2S C1S 108.2(17) . . ?
C4S C2S C1S 107.8(18) 2_565 2_565 ?
C3S C2S C1S 39.7(9) . 2_565 ?
C1S C2S C1S 85.3(23) . 2_565 ?
C1S C3S C6S 90.9(14) 2_565 2_565 ?
C1S C3S C2S 72.8(21) 2_565 . ?
C6S C3S C2S 128.9(16) 2_565 . ?
C1S C3S C4S 51.6(14) 2_565 . ?
C6S C3S C4S 39.6(11) 2_565 . ?
C2S C3S C4S 105.1(15) . . ?
C1S C3S C5S 116.5(21) 2_565 2_565 ?
C6S C3S C5S 65.5(12) 2_565 2_565 ?
C2S C3S C5S 79.0(13) . 2_565 ?
C4S C3S C5S 85.0(13) . 2_565 ?
C6S C4S C1S 88.1(14) 2_565 2_565 ?
C6S C4S C2S 137.3(20) 2_565 2_565 ?
C1S C4S C2S 69.8(12) 2_565 2_565 ?
C6S C4S C5S 74.3(19) 2_565 . ?
C1S C4S C5S 118.3(20) 2_565 . ?
C2S C4S C5S 84.5(16) 2_565 . ?
C6S C4S C3S 44.9(12) 2_565 . ?
C1S C4S C3S 43.4(12) 2_565 . ?
C2S C4S C3S 103.3(14) 2_565 . ?
C5S C4S C3S 95.8(13) . . ?
C4S C5S C6S 115.0(15) . . ?
C4S C5S C5S 87.4(15) . 2_565 ?
C6S C5S C5S 61.5(14) . 2_565 ?
C4S C5S C6S 36.8(9) . 2_565 ?
C6S C5S C6S 111.1(17) . 2_565 ?
C5S C5S C6S 58.5(13) 2_565 2_565 ?
C4S C5S C3S 92.4(15) . 2_565 ?
C6S C5S C3S 40.3(9) . 2_565 ?
C5S C5S C3S 91.4(12) 2_565 2_565 ?
C6S C5S C3S 113.1(15) 2_565 2_565 ?
C4S C6S C3S 95.6(16) 2_565 2_565 ?
C4S C6S C1S 52.0(14) 2_565 . ?
C3S C6S C1S 43.8(13) 2_565 . ?
C4S C6S C5S 114.4(19) 2_565 . ?
C3S C6S C5S 74.3(18) 2_565 . ?
C1S C6S C5S 97.2(18) . . ?
C4S C6S C5S 69.0(15) 2_565 2_565 ?
C3S C6S C5S 115.9(21) 2_565 2_565 ?
C1S C6S C5S 98.5(16) . 2_565 ?
C5S C6S C5S 60.0(19) . 2_565 ?

loop_
_geom_bond_atom_site_label_1
_geom_bond_atom_site_label_2
_geom_bond_distance
_geom_bond_site_symmetry_2
_geom_bond_publ_flag
Co1 Co2 2.3311(5) . y
Co2 Co1 2.3311(5) 2_465 y
Co1 Cl1 2.4362(11) . y
Co1 N1 2.003(3) . y
Co1 N3 1.997(3) . y
Co1 N4 2.012(3) . y
Co1 N6 1.990(3) . y
Co2 N2 1.903(3) . y
Co2 N5 1.902(3) . y
Co2 N5 1.902(3) 2_465 ?
Co2 N2 1.903(3) 2_465 ?
N1 C5 1.345(5) . ?
N1 C1 1.369(5) . ?
N2 C1 1.369(5) 2_465 ?
N2 C6 1.370(5) . ?
N3 C10 1.351(5) . ?
N3 C6 1.364(5) . ?
N4 C11 1.345(5) . ?
N4 C15 1.358(5) . ?
N5 C16 1.362(5) 2_465 ?
N5 C15 1.367(5) . ?
N6 C20 1.357(5) . ?
N6 C16 1.360(5) . ?
C1 N2 1.369(5) 2_465 ?
C1 C2 1.411(6) . ?
C2 C3 1.370(6) . ?
C3 C4 1.391(7) . ?
C4 C5 1.377(6) . ?
C6 C7 1.404(5) . ?
C7 C8 1.366(6) . ?
C8 C9 1.388(7) . ?
C9 C10 1.370(6) . ?
C11 C12 1.380(6) . ?
C12 C13 1.376(7) . ?
C13 C14 1.376(6) . ?
C14 C15 1.410(5) . ?
C16 N5 1.362(5) 2_465 ?
C16 C17 1.416(6) . ?
C17 C18 1.364(7) . ?
C18 C19 1.392(7) . ?
C19 C20 1.366(7) . ?
C1S C3S 1.14(3) 2_565 ?
C1S C4S 1.30(3) 2_565 ?
C1S C6S 1.649(11) . ?
C1S C2S 1.652(12) . ?
C1S C2S 1.70(4) 2_565 ?
C2S C4S 1.56(3) 2_565 ?
C2S C3S 1.648(12) . ?
C2S C1S 1.70(4) 2_565 ?
C3S C1S 1.14(3) 2_565 ?
C3S C6S 1.17(2) 2_565 ?
C3S C4S 1.654(11) . ?
C3S C5S 1.75(3) 2_565 ?
C4S C6S 1.06(2) 2_565 ?
C4S C1S 1.30(3) 2_565 ?
C4S C2S 1.56(3) 2_565 ?
C4S C5S 1.650(11) . ?
C5S C6S 1.651(12) . ?
C5S C5S 1.68(5) 2_565 ?
C5S C6S 1.70(3) 2_565 ?
C5S C3S 1.75(3) 2_565 ?
C6S C4S 1.06(2) 2_565 ?
C6S C3S 1.17(2) 2_565 ?
C6S C5S 1.70(3) 2_565 ?
